data_1565641
loop_
_publ_author_name
'Gao, Zhangran'
'Wu, Yuying'
'Jiao, Shulin'
'Tang, Zheng'
'Sun, Xiaofan'
'Li, Dong'
'Cai, Hong-Ling'
'Wu, X. S.'

_publ_section_title
;
 Large dielectric switch effects induced by an order-disorder
 transformation in cyclopropylamine perchlorate crystals.
;
_journal_issue 3
_journal_name_full Nanoscale
_journal_page_first 675
_journal_page_last 679
_journal_paper_doi 10.1039/d1nr04851a
_journal_volume 14
_journal_year 2022
_chemical_formula_sum 'C3 H8 Cl N O4'
_chemical_formula_weight 157.55
_space_group_crystal_system monoclinic
_space_group_IT_number 4
_space_group_name_Hall 'P 2yb'
_space_group_name_H-M_alt 'P 1 21 1'
_atom_sites_solution_hydrogens geom
_audit_creation_method SHELXL-2014/7
_audit_update_record
;
2021-07-16 deposited with the CCDC.	2021-12-06 downloaded from the CCDC.
;
_cell_angle_alpha 90
_cell_angle_beta 99.683(9)
_cell_angle_gamma 90
_cell_formula_units_Z 2
_cell_length_a 4.9117(4)
_cell_length_b 8.1838(6)
_cell_length_c 8.0560(8)
_cell_measurement_reflns_used 995
_cell_measurement_temperature 195(2)
_cell_measurement_theta_max 26.6410
_cell_measurement_theta_min 2.4990
_cell_volume 319.21(5)
_computing_structure_refinement 'SHELXL-2014/7 (Sheldrick, 2014)'
_diffrn_ambient_temperature 195(2)
_diffrn_measured_fraction_theta_full 0.998
_diffrn_measured_fraction_theta_max 0.843
_diffrn_measurement_device_type 'Rigaku Saturn 924 diffractometer'
_diffrn_radiation_type MoK\a
_diffrn_radiation_wavelength 0.71073
_diffrn_reflns_av_R_equivalents 0.0354
_diffrn_reflns_av_unetI/netI 0.0488
_diffrn_reflns_Laue_measured_fraction_full 0.998
_diffrn_reflns_Laue_measured_fraction_max 0.843
_diffrn_reflns_limit_h_max 6
_diffrn_reflns_limit_h_min -6
_diffrn_reflns_limit_k_max 10
_diffrn_reflns_limit_k_min -10
_diffrn_reflns_limit_l_max 10
_diffrn_reflns_limit_l_min -11
_diffrn_reflns_number 2624
_diffrn_reflns_point_group_measured_fraction_full 0.999
_diffrn_reflns_point_group_measured_fraction_max 0.841
_diffrn_reflns_theta_full 25.242
_diffrn_reflns_theta_max 29.986
_diffrn_reflns_theta_min 2.565
_exptl_absorpt_coefficient_mu 0.540
_exptl_crystal_colour colorless
_exptl_crystal_density_diffrn 1.639
_exptl_crystal_description lamellar
_exptl_crystal_F_000 148
_refine_diff_density_max 0.906
_refine_diff_density_min -0.528
_refine_diff_density_rms 0.127
_refine_ls_abs_structure_details
;
 Refined as an inversion twin.
;
_refine_ls_abs_structure_Flack 0.4(3)
_refine_ls_extinction_method none
_refine_ls_goodness_of_fit_ref 1.134
_refine_ls_hydrogen_treatment constr
_refine_ls_matrix_type full
_refine_ls_number_parameters 89
_refine_ls_number_reflns 1338
_refine_ls_number_restraints 1
_refine_ls_restrained_S_all 1.133
_refine_ls_R_factor_all 0.0804
_refine_ls_R_factor_gt 0.0646
_refine_ls_shift/su_max 0.000
_refine_ls_shift/su_mean 0.000
_refine_ls_structure_factor_coef Fsqd
_refine_ls_weighting_details 'w=1/[\s^2^(Fo^2^)+(0.1114P)^2^+0.3162P] where P=(Fo^2^+2Fc^2^)/3'
_refine_ls_weighting_scheme calc
_refine_ls_wR_factor_gt 0.1734
_refine_ls_wR_factor_ref 0.1923
_reflns_Friedel_coverage 0.874
_reflns_Friedel_fraction_full 1.000
_reflns_Friedel_fraction_max 0.839
_reflns_number_gt 1107
_reflns_number_total 1338
_reflns_threshold_expression 'I > 2\s(I)'
_cod_data_source_file d1nr04851a2.cif
_cod_data_source_block 1
_cod_depositor_comments 'Adding full bibliography for 1565640--1565641.cif.'
_cod_original_sg_symbol_H-M 'P 21'
_cod_database_code 1565641
_shelx_shelxl_version_number 2014/7
_shelx_space_group_comment
;
The symmetry employed for this shelxl refinement is uniquely defined
by the following loop, which should always be used as a source of
symmetry information in preference to the above space-group names.
They are only intended as comments.
;

loop_
_space_group_symop_operation_xyz
'x, y, z'
'-x, y+1/2, -z'

loop_
_atom_site_label
_atom_site_type_symbol
_atom_site_fract_x
_atom_site_fract_y
_atom_site_fract_z
_atom_site_U_iso_or_equiv
_atom_site_adp_type
_atom_site_occupancy
_atom_site_site_symmetry_order
_atom_site_calc_flag
_atom_site_refinement_flags_posn
_atom_site_refinement_flags_adp
_atom_site_refinement_flags_occupancy
_atom_site_disorder_assembly
_atom_site_disorder_group
Cl1 Cl 0.5514(2) 0.4589(3) 0.64924(15) 0.0242(4) Uani 1 1 d . . . . .
O4 O 0.448(3) 0.2987(18) 0.6693(14) 0.028(2) Uani 0.5 1 d . . P A 1
O4' O 0.512(3) 0.3519(16) 0.7789(13) 0.028(2) Uani 0.5 1 d . . P A 2
O1 O 0.8425(8) 0.4572(14) 0.6437(6) 0.0350(10) Uani 1 1 d . . . . .
O2 O 0.477(2) 0.5976(14) 0.7341(16) 0.116(7) Uani 1 1 d . . . . .
O3 O 0.419(3) 0.401(2) 0.490(2) 0.0346(15) Uani 0.5 1 d . . P A 1
O3' O 0.401(3) 0.521(2) 0.487(2) 0.0346(15) Uani 0.5 1 d . . P A 2
N1 N -0.0507(12) 0.3003(8) 0.3318(8) 0.0321(14) Uani 1 1 d . . . . .
H1A H -0.2006 0.2484 0.3526 0.048 Uiso 1 1 calc R U . . .
H1B H 0.0921 0.2318 0.3464 0.048 Uiso 1 1 calc R U . . .
H1C H -0.0143 0.3844 0.4021 0.048 Uiso 1 1 calc R U . . .
C1 C -0.100(2) 0.5473(15) 0.1434(18) 0.046(3) Uani 1 1 d . . . . .
H1D H -0.2340 0.6033 0.0609 0.055 Uiso 1 1 calc R U . . .
H1E H -0.0541 0.6024 0.2511 0.055 Uiso 1 1 calc R U . . .
C2 C 0.1214(14) 0.455(3) 0.0821(9) 0.051(2) Uani 1 1 d . . . . .
H2A H 0.3026 0.4545 0.1520 0.061 Uiso 1 1 calc R U . . .
H2B H 0.1229 0.4554 -0.0382 0.061 Uiso 1 1 calc R U . . .
C3 C -0.103(2) 0.3650(13) 0.1433(11) 0.028(2) Uani 1 1 d . . . . .
H3 H -0.2406 0.3088 0.0607 0.034 Uiso 1 1 calc R U . . .

loop_
_atom_site_aniso_label
_atom_site_aniso_U_11
_atom_site_aniso_U_22
_atom_site_aniso_U_33
_atom_site_aniso_U_23
_atom_site_aniso_U_13
_atom_site_aniso_U_12
Cl1 0.0247(6) 0.0230(7) 0.0259(7) 0.0000(11) 0.0068(5) 0.0006(12)
O4 0.039(6) 0.026(5) 0.022(3) 0.005(3) 0.008(4) -0.014(4)
O4' 0.039(6) 0.026(5) 0.022(3) 0.005(3) 0.008(4) -0.014(4)
O1 0.0236(18) 0.039(2) 0.044(2) -0.004(5) 0.0126(16) 0.000(5)
O2 0.052(7) 0.083(10) 0.219(16) -0.111(11) 0.039(9) -0.012(6)
O3 0.037(3) 0.038(3) 0.027(3) -0.005(8) -0.002(2) -0.011(8)
O3' 0.037(3) 0.038(3) 0.027(3) -0.005(8) -0.002(2) -0.011(8)
N1 0.034(3) 0.024(3) 0.038(3) 0.000(3) 0.003(3) -0.003(2)
C1 0.031(6) 0.026(6) 0.075(8) 0.011(6) -0.010(6) -0.003(5)
C2 0.038(3) 0.089(6) 0.027(3) -0.017(8) 0.011(3) 0.007(9)
C3 0.041(6) 0.023(5) 0.022(4) -0.007(4) 0.009(4) -0.001(4)

loop_
_atom_type_symbol
_atom_type_description
_atom_type_scat_dispersion_real
_atom_type_scat_dispersion_imag
_atom_type_scat_source
C C 0.0033 0.0016 'International Tables Vol C Tables 4.2.6.8 and 6.1.1.4'
H H 0.0000 0.0000 'International Tables Vol C Tables 4.2.6.8 and 6.1.1.4'
Cl Cl 0.1484 0.1585 'International Tables Vol C Tables 4.2.6.8 and 6.1.1.4'
N N 0.0061 0.0033 'International Tables Vol C Tables 4.2.6.8 and 6.1.1.4'
O O 0.0106 0.0060 'International Tables Vol C Tables 4.2.6.8 and 6.1.1.4'

loop_
_geom_angle_atom_site_label_1
_geom_angle_atom_site_label_2
_geom_angle_atom_site_label_3
_geom_angle
_geom_angle_site_symmetry_1
_geom_angle_site_symmetry_3
_geom_angle_publ_flag
O2 Cl1 O4' 93.6(8) . . ?
O2 Cl1 O4 124.1(6) . . ?
O2 Cl1 O3 126.4(9) . . ?
O4 Cl1 O3 71.2(9) . . ?
O2 Cl1 O1 111.4(6) . . ?
O4' Cl1 O1 106.2(7) . . ?
O4 Cl1 O1 111.7(8) . . ?
O3 Cl1 O1 105.9(8) . . ?
O2 Cl1 O3' 91.2(10) . . ?
O4' Cl1 O3' 139.8(9) . . ?
O1 Cl1 O3' 109.0(7) . . ?
Cl1 O4 O3 54.3(8) . . ?
Cl1 O3 O4 54.5(7) . . ?
C3 N1 H1A 109.5 . . ?
C3 N1 H1B 109.5 . . ?
H1A N1 H1B 109.5 . . ?
C3 N1 H1C 109.5 . . ?
H1A N1 H1C 109.5 . . ?
H1B N1 H1C 109.5 . . ?
C2 C1 C3 59.8(11) . . ?
C2 C1 H1D 117.8 . . ?
C3 C1 H1D 117.8 . . ?
C2 C1 H1E 117.8 . . ?
C3 C1 H1E 117.8 . . ?
H1D C1 H1E 114.9 . . ?
C1 C2 C3 60.7(4) . . ?
C1 C2 H2A 117.7 . . ?
C3 C2 H2A 117.7 . . ?
C1 C2 H2B 117.7 . . ?
C3 C2 H2B 117.7 . . ?
H2A C2 H2B 114.8 . . ?
C2 C3 C1 59.4(11) . . ?
C2 C3 N1 118.5(7) . . ?
C1 C3 N1 109.4(10) . . ?
C2 C3 H3 118.4 . . ?
C1 C3 H3 118.4 . . ?
N1 C3 H3 118.4 . . ?

loop_
_geom_bond_atom_site_label_1
_geom_bond_atom_site_label_2
_geom_bond_distance
_geom_bond_site_symmetry_2
_geom_bond_publ_flag
Cl1 O2 1.405(10) . ?
Cl1 O4' 1.401(11) . ?
Cl1 O4 1.425(14) . ?
Cl1 O3 1.421(14) . ?
Cl1 O1 1.438(4) . ?
Cl1 O3' 1.479(16) . ?
O4 O3 1.66(2) . ?
N1 C3 1.588(11) . ?
N1 H1A 0.8900 . ?
N1 H1B 0.8900 . ?
N1 H1C 0.8900 . ?
C1 C2 1.473(18) . ?
C1 C3 1.492(8) . ?
C1 H1D 0.9700 . ?
C1 H1E 0.9700 . ?
C2 C3 1.479(17) . ?
C2 H2A 0.9700 . ?
C2 H2B 0.9700 . ?
C3 H3 0.9800 . ?

loop_
_geom_torsion_atom_site_label_1
_geom_torsion_atom_site_label_2
_geom_torsion_atom_site_label_3
_geom_torsion_atom_site_label_4
_geom_torsion
_geom_torsion_site_symmetry_1
_geom_torsion_site_symmetry_2
_geom_torsion_site_symmetry_3
_geom_torsion_site_symmetry_4
_geom_torsion_publ_flag
O2 Cl1 O4 O3 121.7(10) . . . . ?
O1 Cl1 O4 O3 -100.1(8) . . . . ?
O2 Cl1 O3 O4 -119.0(9) . . . . ?
O1 Cl1 O3 O4 108.0(8) . . . . ?
C1 C2 C3 N1 -96.9(11) . . . . ?
C2 C1 C3 N1 112.2(9) . . . . ?
